data_1501606
loop_
_publ_author_name
'Olivier Lebel'
'Thierry Maris'
'James D. Wuest'

_publ_section_title
;
 Hydrogen-Bonded networks in crystals built from bis(biguanides) and their
 salts
;
_journal_name_full 'Can J. Chem'
_journal_page_first 1426
_journal_page_last 1433
_journal_paper_doi 10.1139/v06-115
_journal_volume 84
_journal_year 2006
_chemical_formula_moiety 'C10 H18 N10, 0.5(C4 H8 O2), C O3, H2 O'
_chemical_formula_sum 'C13 H24 N10 O5'
_chemical_formula_weight 400.42
_chemical_name_systematic
; 
 ? 
;
_space_group_IT_number 2
_symmetry_cell_setting triclinic
_symmetry_space_group_name_Hall '-P 1'
_symmetry_space_group_name_H-M 'P -1'
_atom_sites_solution_hydrogens geom
_atom_sites_solution_primary direct
_atom_sites_solution_secondary difmap
_audit_creation_method SHELXL-97
_cell_angle_alpha 77.297(2)
_cell_angle_beta 67.906(2)
_cell_angle_gamma 65.826(2)
_cell_formula_units_Z 2
_cell_length_a 9.9072(3)
_cell_length_b 10.1769(3)
_cell_length_c 11.0195(5)
_cell_measurement_reflns_used 2601
_cell_measurement_temperature 100(2)
_cell_measurement_theta_max 71.94
_cell_measurement_theta_min 4.34
_cell_volume 936.32(6)
_computing_cell_refinement 'SMART (Bruker, 1999)'
_computing_data_collection 'SMART (Bruker, 1999)'
_computing_data_reduction 'SAINT (Bruker, 1999)'
_computing_molecular_graphics 'SHELXTL (Bruker, 1997)'
_computing_publication_material 'UdMX (local program)'
_computing_structure_refinement 'SHELXL97 (Sheldrick, 1997)'
_computing_structure_solution 'SHELXS97 (Sheldrick, 1997)'
_diffrn_ambient_temperature 100(2)
_diffrn_detector_area_resol_mean 5.5
_diffrn_measured_fraction_theta_full 0.961
_diffrn_measured_fraction_theta_max 0.961
_diffrn_measurement_device_type 'Bruker AXS Smart 2K/Platform'
_diffrn_measurement_method \w
_diffrn_radiation_monochromator graphite
_diffrn_radiation_source 'Sealed Tube'
_diffrn_radiation_type CuK\a
_diffrn_radiation_wavelength 1.54178
_diffrn_reflns_av_R_equivalents 0.029
_diffrn_reflns_av_sigmaI/netI 0.0604
_diffrn_reflns_limit_h_max 12
_diffrn_reflns_limit_h_min -12
_diffrn_reflns_limit_k_max 12
_diffrn_reflns_limit_k_min -12
_diffrn_reflns_limit_l_max 13
_diffrn_reflns_limit_l_min -13
_diffrn_reflns_number 10733
_diffrn_reflns_theta_full 72.03
_diffrn_reflns_theta_max 72.03
_diffrn_reflns_theta_min 4.34
_diffrn_standards_decay_% -0.18
_diffrn_standards_number 42
_exptl_absorpt_coefficient_mu 0.947
_exptl_absorpt_correction_T_max 0.8710
_exptl_absorpt_correction_T_min 0.7976
_exptl_absorpt_correction_type multi-scan
_exptl_absorpt_process_details 'Sadabs (Sheldrick,1996)'
_exptl_crystal_colour Colourless
_exptl_crystal_density_diffrn 1.420
_exptl_crystal_density_method 'not measured'
_exptl_crystal_description block
_exptl_crystal_F_000 424
_exptl_crystal_size_max 0.25
_exptl_crystal_size_mid 0.20
_exptl_crystal_size_min 0.15
_refine_diff_density_max 0.397
_refine_diff_density_min -0.479
_refine_diff_density_rms 0.071
_refine_ls_extinction_method none
_refine_ls_goodness_of_fit_ref 0.942
_refine_ls_hydrogen_treatment mixed
_refine_ls_matrix_type full
_refine_ls_number_parameters 259
_refine_ls_number_reflns 3526
_refine_ls_number_restraints 5
_refine_ls_restrained_S_all 0.942
_refine_ls_R_factor_all 0.0699
_refine_ls_R_factor_gt 0.0487
_refine_ls_shift/su_max 0.000
_refine_ls_shift/su_mean 0.000
_refine_ls_structure_factor_coef Fsqd
_refine_ls_weighting_details 'calc w=1/[\s^2^(Fo^2^)+(0.0825P)^2^] where P=(Fo^2^+2Fc^2^)/3'
_refine_ls_weighting_scheme calc
_refine_ls_wR_factor_gt 0.1277
_refine_ls_wR_factor_ref 0.1357
_reflns_number_gt 2403
_reflns_number_total 3557
_reflns_threshold_expression I>2\s(I)
_cod_data_source_file deposit.cif
_cod_data_source_block jiw865
_cod_depositor_comments
;
The following automatic conversions were performed:

'_symmetry_cell_setting' value 'Triclinic' changed to 'triclinic'
according to the built-in table from CIF Core dictionary named
'cif_core.dic' version 2.4.1 from 2010-06-29.

Automatic conversion script
Id: cif_fix_values 1715 2011-07-08 13:25:40Z adriana 
;
_cod_original_sg_symbol_H-M P-1
_cod_database_code 1501606

loop_
_symmetry_equiv_pos_as_xyz
'x, y, z'
'-x, -y, -z'

loop_
_atom_site_label
_atom_site_type_symbol
_atom_site_fract_x
_atom_site_fract_y
_atom_site_fract_z
_atom_site_U_iso_or_equiv
_atom_site_adp_type
_atom_site_occupancy
_atom_site_symmetry_multiplicity
_atom_site_calc_flag
_atom_site_refinement_flags
N1 N 0.4531(2) -0.02620(19) 0.31111(18) 0.0166(4) Uani 1 1 d .
H1A H 0.5541 -0.0531 0.2960 0.020 Uiso 1 1 d R
N2 N 0.5053(2) -0.2390(2) 0.23522(18) 0.0203(4) Uani 1 1 d .
H2A H 0.4785 -0.3111 0.2341 0.024 Uiso 1 1 d R
H2B H 0.6016 -0.2424 0.1927 0.024 Uiso 1 1 d R
N3 N 0.2508(2) -0.1087(2) 0.36876(17) 0.0172(4) Uani 1 1 d .
N4 N 0.0633(2) -0.2086(2) 0.42485(19) 0.0210(5) Uani 1 1 d .
H4A H 0.0065 -0.2415 0.4034 0.025 Uiso 1 1 d R
H4B H 0.0486 -0.2048 0.5081 0.025 Uiso 1 1 d R
N5 N 0.1913(2) -0.1718(2) 0.20667(18) 0.0216(5) Uani 1 1 d .
H5A H 0.1332 -0.2051 0.1873 0.026 Uiso 1 1 d R
H5B H 0.2623 -0.1433 0.1434 0.026 Uiso 1 1 d R
N6 N 0.0347(2) 0.4276(2) 0.25650(19) 0.0202(4) Uani 1 1 d .
H6 H 0.0241 0.5187 0.2322 0.024 Uiso 1 1 d R
N7 N -0.1456(2) 0.4658(2) 0.15886(19) 0.0224(5) Uani 1 1 d .
H7A H -0.2161 0.4426 0.1473 0.027 Uiso 1 1 d R
H7B H -0.1305 0.5462 0.1200 0.027 Uiso 1 1 d R
N8 N -0.0739(2) 0.2545(2) 0.29951(18) 0.0182(4) Uani 1 1 d .
N9 N -0.1090(2) 0.1712(2) 0.13313(18) 0.0229(5) Uani 1 1 d .
H9A H -0.1409 0.1130 0.1119 0.027 Uiso 1 1 d R
H9B H -0.0670 0.2277 0.0717 0.027 Uiso 1 1 d R
N10 N -0.1880(2) 0.0871(2) 0.34815(18) 0.0199(4) Uani 1 1 d .
H10A H -0.1959 0.0839 0.4309 0.024 Uiso 1 1 d R
H10B H -0.2225 0.0327 0.3248 0.024 Uiso 1 1 d R
C1 C 0.2402(3) 0.1985(2) 0.2876(2) 0.0173(5) Uani 1 1 d .
H1 H 0.2209 0.1554 0.2307 0.021 Uiso 1 1 calc RD
C2 C 0.1518(3) 0.3424(2) 0.3150(2) 0.0181(5) Uani 1 1 d .
C3 C 0.1844(3) 0.4067(3) 0.3949(2) 0.0203(5) Uani 1 1 d .
H3 H 0.1262 0.5052 0.4123 0.024 Uiso 1 1 calc R
C4 C 0.3032(3) 0.3249(3) 0.4488(2) 0.0224(5) Uani 1 1 d .
H4 H 0.3259 0.3683 0.5030 0.027 Uiso 1 1 calc R
C5 C 0.3883(3) 0.1817(3) 0.4248(2) 0.0203(5) Uani 1 1 d .
H5 H 0.4681 0.1268 0.4632 0.024 Uiso 1 1 calc R
C6 C 0.3572(3) 0.1182(2) 0.3445(2) 0.0180(5) Uani 1 1 d .
C7 C 0.3995(3) -0.1242(2) 0.3014(2) 0.0169(5) Uani 1 1 d .
C8 C 0.1721(3) -0.1647(2) 0.3311(2) 0.0178(5) Uani 1 1 d .
C9 C -0.0614(3) 0.3789(3) 0.2355(2) 0.0180(5) Uani 1 1 d .
C10 C -0.1244(2) 0.1736(2) 0.2590(2) 0.0180(5) Uani 1 1 d .
O20 O 0.0237(2) 0.27989(18) 0.79412(19) 0.0331(5) Uani 1 1 d .
O21 O 0.23054(19) 0.07753(18) 0.78713(17) 0.0274(4) Uani 1 1 d .
O22 O 0.17412(19) 0.24634(17) 0.91489(16) 0.0237(4) Uani 1 1 d .
C20 C 0.1422(3) 0.2013(3) 0.8319(2) 0.0189(5) Uani 1 1 d .
O40 O 0.3532(2) -0.0047(2) 0.01592(19) 0.0358(5) Uani 1 1 d D
H40A H 0.289(3) 0.0498(14) -0.029(2) 0.043 Uiso 1 1 d D
H40B H 0.3741(3) 0.0554(11) 0.0457(10) 0.043 Uiso 1 1 d D
O30 O 0.56595(18) 0.49872(18) 0.09576(15) 0.0225(4) Uani 1 1 d .
C30 C 0.5164(3) 0.3849(3) 0.0952(2) 0.0228(5) Uani 1 1 d .
H30A H 0.4804 0.3434 0.1863 0.027 Uiso 1 1 calc R
H30B H 0.6059 0.3072 0.0434 0.027 Uiso 1 1 calc R
C31 C 0.6142(3) 0.5597(3) -0.0370(2) 0.0235(5) Uani 1 1 d .
H31A H 0.7053 0.4851 -0.0912 0.028 Uiso 1 1 calc R
H31B H 0.6466 0.6400 -0.0379 0.028 Uiso 1 1 calc R

loop_
_atom_site_aniso_label
_atom_site_aniso_U_11
_atom_site_aniso_U_22
_atom_site_aniso_U_33
_atom_site_aniso_U_23
_atom_site_aniso_U_13
_atom_site_aniso_U_12
N1 0.0129(10) 0.0118(10) 0.0253(10) -0.0020(8) -0.0079(8) -0.0029(8)
N2 0.0169(10) 0.0153(10) 0.0286(11) -0.0047(9) -0.0054(8) -0.0059(9)
N3 0.0186(10) 0.0134(10) 0.0188(10) 0.0000(8) -0.0047(8) -0.0068(9)
N4 0.0219(11) 0.0199(11) 0.0234(10) -0.0001(9) -0.0066(8) -0.0110(9)
N5 0.0208(11) 0.0241(11) 0.0242(11) -0.0006(9) -0.0086(8) -0.0117(10)
N6 0.0193(10) 0.0100(10) 0.0310(11) 0.0025(8) -0.0099(8) -0.0054(9)
N7 0.0218(11) 0.0143(10) 0.0322(11) 0.0022(9) -0.0122(9) -0.0067(9)
N8 0.0155(10) 0.0135(10) 0.0248(10) -0.0006(8) -0.0064(8) -0.0051(9)
N9 0.0313(12) 0.0183(11) 0.0212(10) 0.0003(9) -0.0100(9) -0.0106(10)
N10 0.0227(11) 0.0192(11) 0.0223(10) -0.0014(8) -0.0073(8) -0.0118(9)
C1 0.0176(12) 0.0164(12) 0.0187(11) -0.0015(9) -0.0042(9) -0.0082(11)
C2 0.0164(12) 0.0162(12) 0.0204(12) 0.0006(10) -0.0050(9) -0.0064(11)
C3 0.0191(12) 0.0126(12) 0.0260(12) -0.0032(10) -0.0040(10) -0.0048(11)
C4 0.0252(13) 0.0203(13) 0.0231(12) -0.0057(10) -0.0081(10) -0.0073(11)
C5 0.0225(13) 0.0174(12) 0.0210(12) 0.0018(10) -0.0088(10) -0.0075(11)
C6 0.0184(12) 0.0141(12) 0.0198(11) 0.0011(9) -0.0036(9) -0.0076(11)
C7 0.0199(12) 0.0136(12) 0.0167(11) 0.0019(9) -0.0093(9) -0.0042(10)
C8 0.0160(12) 0.0085(11) 0.0241(12) -0.0021(9) -0.0064(9) 0.0006(10)
C9 0.0139(11) 0.0147(12) 0.0204(11) -0.0022(9) -0.0034(9) -0.0019(10)
C10 0.0112(11) 0.0132(12) 0.0257(12) -0.0031(10) -0.0070(9) 0.0012(10)
O20 0.0278(10) 0.0147(9) 0.0649(13) 0.0030(9) -0.0285(9) -0.0060(8)
O21 0.0220(9) 0.0208(9) 0.0415(11) -0.0129(8) -0.0090(8) -0.0055(8)
O22 0.0302(10) 0.0175(9) 0.0247(9) -0.0026(7) -0.0102(7) -0.0080(8)
C20 0.0187(12) 0.0151(12) 0.0230(12) -0.0001(10) -0.0040(9) -0.0093(11)
O40 0.0335(11) 0.0412(12) 0.0389(11) 0.0109(9) -0.0199(9) -0.0189(10)
O30 0.0264(9) 0.0234(9) 0.0206(8) 0.0007(7) -0.0082(7) -0.0124(8)
C30 0.0244(13) 0.0204(13) 0.0229(12) 0.0004(10) -0.0057(10) -0.0103(12)
C31 0.0267(14) 0.0227(13) 0.0222(12) 0.0020(10) -0.0063(10) -0.0133(12)

loop_
_atom_type_symbol
_atom_type_description
_atom_type_scat_dispersion_real
_atom_type_scat_dispersion_imag
_atom_type_scat_source
C C 0.0181 0.0091 'International Tables Vol C Tables 4.2.6.8 and 6.1.1.4'
H H 0.0000 0.0000 'International Tables Vol C Tables 4.2.6.8 and 6.1.1.4'
N N 0.0311 0.0180 'International Tables Vol C Tables 4.2.6.8 and 6.1.1.4'
O O 0.0492 0.0322 'International Tables Vol C Tables 4.2.6.8 and 6.1.1.4'

loop_
_geom_angle_atom_site_label_1
_geom_angle_atom_site_label_2
_geom_angle_atom_site_label_3
_geom_angle
_geom_angle_site_symmetry_1
_geom_angle_site_symmetry_3
C7 N1 C6 124.40(18) . .
C7 N1 H1A 117.8 . .
C6 N1 H1A 117.8 . .
C7 N2 H2A 120.0 . .
C7 N2 H2B 120.0 . .
H2A N2 H2B 120.0 . .
C7 N3 C8 121.79(19) . .
C8 N4 H4A 120.0 . .
C8 N4 H4B 120.0 . .
H4A N4 H4B 120.0 . .
C8 N5 H5A 120.1 . .
C8 N5 H5B 119.9 . .
H5A N5 H5B 120.0 . .
C9 N6 C2 124.53(19) . .
C9 N6 H6 117.7 . .
C2 N6 H6 117.7 . .
C9 N7 H7A 120.1 . .
C9 N7 H7B 120.0 . .
H7A N7 H7B 120.0 . .
C9 N8 C10 123.0(2) . .
C10 N9 H9A 120.0 . .
C10 N9 H9B 120.1 . .
H9A N9 H9B 120.0 . .
C10 N10 H10A 120.0 . .
C10 N10 H10B 120.0 . .
H10A N10 H10B 119.9 . .
C6 C1 C2 119.6(2) . .
C6 C1 H1 120.2 . .
C2 C1 H1 120.2 . .
C1 C2 C3 120.0(2) . .
C1 C2 N6 120.9(2) . .
C3 C2 N6 119.0(2) . .
C4 C3 C2 119.3(2) . .
C4 C3 H3 120.4 . .
C2 C3 H3 120.4 . .
C5 C4 C3 121.0(2) . .
C5 C4 H4 119.5 . .
C3 C4 H4 119.5 . .
C4 C5 C6 119.8(2) . .
C4 C5 H5 120.1 . .
C6 C5 H5 120.1 . .
C5 C6 C1 120.3(2) . .
C5 C6 N1 119.9(2) . .
C1 C6 N1 119.6(2) . .
N3 C7 N2 124.7(2) . .
N3 C7 N1 118.4(2) . .
N2 C7 N1 116.5(2) . .
N5 C8 N4 118.5(2) . .
N5 C8 N3 123.7(2) . .
N4 C8 N3 117.7(2) . .
N8 C9 N7 125.4(2) . .
N8 C9 N6 118.1(2) . .
N7 C9 N6 116.3(2) . .
N10 C10 N8 117.8(2) . .
N10 C10 N9 118.2(2) . .
N8 C10 N9 124.0(2) . .
O21 C20 O20 120.3(2) . .
O21 C20 O22 119.4(2) . .
O20 C20 O22 120.4(2) . .
H40A O40 H40B 105.7(8) . .
C30 O30 C31 108.52(17) . .
O30 C30 C31 110.87(19) . 2_665
O30 C30 H30A 109.5 . .
C31 C30 H30A 109.5 2_665 .
O30 C30 H30B 109.5 . .
C31 C30 H30B 109.5 2_665 .
H30A C30 H30B 108.1 . .
O30 C31 C30 111.05(18) . 2_665
O30 C31 H31A 109.4 . .
C30 C31 H31A 109.4 2_665 .
O30 C31 H31B 109.4 . .
C30 C31 H31B 109.4 2_665 .
H31A C31 H31B 108.0 . .

loop_
_geom_bond_atom_site_label_1
_geom_bond_atom_site_label_2
_geom_bond_distance
_geom_bond_site_symmetry_2
N1 C7 1.346(3) .
N1 C6 1.424(3) .
N1 H1A 0.8799 .
N2 C7 1.338(3) .
N2 H2A 0.8802 .
N2 H2B 0.8801 .
N3 C7 1.336(3) .
N3 C8 1.348(3) .
N4 C8 1.335(3) .
N4 H4A 0.8799 .
N4 H4B 0.8796 .
N5 C8 1.326(3) .
N5 H5A 0.8806 .
N5 H5B 0.8798 .
N6 C9 1.345(3) .
N6 C2 1.416(3) .
N6 H6 0.8803 .
N7 C9 1.337(3) .
N7 H7A 0.8805 .
N7 H7B 0.8794 .
N8 C9 1.336(3) .
N8 C10 1.339(3) .
N9 C10 1.342(3) .
N9 H9A 0.8802 .
N9 H9B 0.8800 .
N10 C10 1.321(3) .
N10 H10A 0.8801 .
N10 H10B 0.8792 .
C1 C6 1.396(3) .
C1 C2 1.396(3) .
C1 H1 0.9500 .
C2 C3 1.396(3) .
C3 C4 1.391(3) .
C3 H3 0.9500 .
C4 C5 1.378(3) .
C4 H4 0.9500 .
C5 C6 1.385(3) .
C5 H5 0.9500 .
O20 C20 1.282(3) .
O21 C20 1.281(3) .
O22 C20 1.291(3) .
O30 C30 1.433(3) .
O30 C31 1.439(3) .
C30 C31 1.508(3) 2_665
C30 H30A 0.9900 .
C30 H30B 0.9900 .
C31 C30 1.508(3) 2_665
C31 H31A 0.9900 .
C31 H31B 0.9900 .
O40 H40A 0.88(1) .
O40 H40B 0.88(1) .

loop_
_geom_hbond_atom_site_label_D
_geom_hbond_atom_site_label_H
_geom_hbond_atom_site_label_A
_geom_hbond_distance_DH
_geom_hbond_distance_HA
_geom_hbond_distance_DA
_geom_hbond_angle_DHA
_geom_hbond_site_symmetry_A
N1 H1A O21 0.88 1.91 2.761(2) 162.2 2_656
N2 H2A O30 0.88 2.40 3.105(2) 137.5 1_545
N2 H2B O22 0.88 2.08 2.956(2) 177.4 2_656
N4 H4A O20 0.88 2.44 3.153(3) 138.8 2_556
N4 H4B N8 0.88 2.15 3.005(3) 162.6 2_556
N5 H5A O20 0.88 1.92 2.772(2) 161.4 2_556
N5 H5B O40 0.88 2.00 2.830(3) 157.3 .
N6 H6 O20 0.88 1.89 2.759(3) 170.9 2_566
N7 H7A O30 0.88 2.25 3.061(2) 152.3 1_455
N7 H7B O22 0.88 1.95 2.788(3) 158.0 2_566
N9 H9A O21 0.88 2.35 3.058(3) 138.1 2_556
N9 H9B O22 0.88 2.42 3.179(3) 144.9 1_554
N9 H9B N7 0.88 2.51 2.933(3) 110.1 .
N10 H10A N3 0.88 2.11 2.982(3) 169.9 2_556
N10 H10B O21 0.88 1.88 2.713(2) 156.7 2_556
O40 H40A O22 0.88(1) 1.950(11) 2.727(2) 145.8(12) 1_554
O40 H40A O21 0.88(1) 2.243(13) 3.013(3) 145(2) 1_554
O40 H40B O40 0.88(1) 2.379(4) 2.835(4) 112.7(3) 2_655

loop_
_geom_torsion_atom_site_label_1
_geom_torsion_atom_site_label_2
_geom_torsion_atom_site_label_3
_geom_torsion_atom_site_label_4
_geom_torsion
_geom_torsion_site_symmetry_4
C6 C1 C2 C3 2.3(3) .
C6 C1 C2 N6 178.6(2) .
C9 N6 C2 C1 38.4(3) .
C9 N6 C2 C3 -145.4(2) .
C1 C2 C3 C4 -1.4(3) .
N6 C2 C3 C4 -177.7(2) .
C2 C3 C4 C5 -0.2(3) .
C3 C4 C5 C6 0.9(3) .
C4 C5 C6 C1 0.1(3) .
C4 C5 C6 N1 175.0(2) .
C2 C1 C6 C5 -1.7(3) .
C2 C1 C6 N1 -176.63(19) .
C7 N1 C6 C5 141.6(2) .
C7 N1 C6 C1 -43.5(3) .
C8 N3 C7 N2 -32.1(3) .
C8 N3 C7 N1 155.4(2) .
C6 N1 C7 N3 -24.9(3) .
C6 N1 C7 N2 162.1(2) .
C7 N3 C8 N5 -35.6(3) .
C7 N3 C8 N4 147.8(2) .
C10 N8 C9 N7 26.5(3) .
C10 N8 C9 N6 -158.8(2) .
C2 N6 C9 N8 16.2(3) .
C2 N6 C9 N7 -168.5(2) .
C9 N8 C10 N10 -154.9(2) .
C9 N8 C10 N9 27.8(3) .
C31 O30 C30 C31 -57.8(3) 2_665
C30 O30 C31 C30 57.9(3) 2_665
